data_4302171
loop_
_publ_author_name
'Zi-Lu Chen'
'Chun-Fang Jiang'
'Wei-Hong Yan'
'Fu-Pei Liang'
'Stuart R. Batten'

_publ_contact_author_address
;
School of Chemistry and Chemical Engineering
Guangxi Normal University
Guilin 541004
China
;
_publ_contact_author_email fliangoffice@yahoo.com
_publ_contact_author_name 'Liang, Fu-Pei'
_publ_section_title
;
Three-Dimensional Metal Azide Coordination Polymers with Amino Carboxylate
Coligands: Synthesis, Structure, and Magnetic Properties
;
_journal_name_full 'Inorganic Chemistry'
_journal_page_first 4674
_journal_page_last 4684
_journal_paper_doi 10.1021/ic802026n
_journal_volume 48
_journal_year 2009
_chemical_formula_moiety 'C4 H8 Cu2 N8 O4'
_chemical_formula_sum 'C4 H8 Cu2 N8 O4'
_chemical_formula_weight 359.26
_chemical_name_systematic
; 
 ? 
;
_space_group_IT_number 29
_symmetry_cell_setting orthorhombic
_symmetry_space_group_name_Hall 'P 2c -2ac'
_symmetry_space_group_name_H-M 'P c a 21'
_atom_sites_solution_hydrogens geom
_atom_sites_solution_primary direct
_atom_sites_solution_secondary difmap
_audit_creation_method SHELXL-97
_cell_angle_alpha 90.00
_cell_angle_beta 90.00
_cell_angle_gamma 90.00
_cell_formula_units_Z 4
_cell_length_a 14.049(3)
_cell_length_b 5.7809(14)
_cell_length_c 13.021(3)
_cell_measurement_reflns_used 4255
_cell_measurement_temperature 298(2)
_cell_measurement_theta_max 28.191
_cell_measurement_theta_min 2.9
_cell_volume 1057.5(4)
_computing_cell_refinement 'Bruker SMART'
_computing_data_collection 'Bruker SMART'
_computing_data_reduction 'Bruker SAINT'
_computing_molecular_graphics 'Bruker SHELXTL'
_computing_publication_material 'Bruker SHELXTL'
_computing_structure_refinement 'SHELXL-97 (Sheldrick, 1997)'
_computing_structure_solution 'SHELXS-97 (Sheldrick, 1990)'
_diffrn_ambient_temperature 298(2)
_diffrn_measured_fraction_theta_full 0.970
_diffrn_measured_fraction_theta_max 0.970
_diffrn_measurement_device_type 'CCD area detector'
_diffrn_measurement_method 'phi and omega scans'
_diffrn_radiation_monochromator graphite
_diffrn_radiation_source 'fine-focus sealed tube'
_diffrn_radiation_type MoK\a
_diffrn_radiation_wavelength 0.71073
_diffrn_reflns_av_R_equivalents 0.0233
_diffrn_reflns_av_sigmaI/netI 0.0317
_diffrn_reflns_limit_h_max 18
_diffrn_reflns_limit_h_min -18
_diffrn_reflns_limit_k_max 6
_diffrn_reflns_limit_k_min -7
_diffrn_reflns_limit_l_max 14
_diffrn_reflns_limit_l_min -17
_diffrn_reflns_number 6255
_diffrn_reflns_theta_full 28.34
_diffrn_reflns_theta_max 28.34
_diffrn_reflns_theta_min 2.90
_exptl_absorpt_coefficient_mu 4.046
_exptl_absorpt_correction_T_max 0.7649
_exptl_absorpt_correction_T_min 0.3400
_exptl_absorpt_correction_type multi-scan
_exptl_absorpt_process_details sadabs
_exptl_crystal_colour green
_exptl_crystal_density_diffrn 2.256
_exptl_crystal_density_method 'not measured'
_exptl_crystal_description needle
_exptl_crystal_F_000 712
_exptl_crystal_size_max 0.34
_exptl_crystal_size_mid 0.13
_exptl_crystal_size_min 0.07
_refine_diff_density_max 0.478
_refine_diff_density_min -0.307
_refine_diff_density_rms 0.082
_refine_ls_abs_structure_details 'Flack H D (1983), Acta Cryst. A39, 876-881'
_refine_ls_abs_structure_Flack -0.002(13)
_refine_ls_extinction_method none
_refine_ls_goodness_of_fit_ref 1.060
_refine_ls_hydrogen_treatment constr
_refine_ls_matrix_type full
_refine_ls_number_parameters 163
_refine_ls_number_reflns 2280
_refine_ls_number_restraints 1
_refine_ls_restrained_S_all 1.060
_refine_ls_R_factor_all 0.0232
_refine_ls_R_factor_gt 0.0209
_refine_ls_shift/su_max 0.001
_refine_ls_shift/su_mean 0.000
_refine_ls_structure_factor_coef Fsqd
_refine_ls_weighting_details 'calc w=1/[\s^2^(Fo^2^)+(0.0248P)^2^+0.0896P] where P=(Fo^2^+2Fc^2^)/3'
_refine_ls_weighting_scheme calc
_refine_ls_wR_factor_gt 0.0505
_refine_ls_wR_factor_ref 0.0516
_reflns_number_gt 2141
_reflns_number_total 2280
_reflns_threshold_expression >2sigma(I)
_cod_data_source_file ic802026n_si_001_4.cif
_cod_data_source_block complex-4
_cod_depositor_comments
;
The following automatic conversions were performed:
'_symmetry_cell_setting' value 'Orthorhombic' changed to 'orthorhombic'
according to '/home/saulius/struct/CIF-dictionaries/cif_core.dic'
dictionary named 'cif_core.dic' version 2.4.1 from 2010-06-29.

Automatic conversion script
Id: cif_fix_enum 1527 2010-12-29 10:47:43Z saulius 
;
_cod_database_code 4302171

loop_
_symmetry_equiv_pos_as_xyz
'x, y, z'
'-x, -y, z+1/2'
'x+1/2, -y, z'
'-x+1/2, y, z+1/2'

loop_
_atom_site_label
_atom_site_type_symbol
_atom_site_fract_x
_atom_site_fract_y
_atom_site_fract_z
_atom_site_U_iso_or_equiv
_atom_site_adp_type
_atom_site_occupancy
_atom_site_symmetry_multiplicity
_atom_site_calc_flag
_atom_site_refinement_flags
_atom_site_disorder_assembly
_atom_site_disorder_group
Cu1 Cu 0.39619(2) 1.07041(5) 0.70379(2) 0.01963(8) Uani 1 1 d . . .
Cu2 Cu 0.50556(2) 0.56879(4) 0.62711(3) 0.01947(8) Uani 1 1 d . . .
N1 N 0.38638(18) 0.8928(4) 0.83499(19) 0.0278(5) Uani 1 1 d . . .
H1A H 0.3319 0.8109 0.8357 0.033 Uiso 1 1 calc R . .
H1B H 0.4354 0.7931 0.8400 0.033 Uiso 1 1 calc R . .
N2 N 0.61684(17) 0.3895(5) 0.6725(3) 0.0535(12) Uani 1 1 d . . .
H2A H 0.5990 0.2908 0.7223 0.064 Uiso 1 1 calc R . .
H2B H 0.6391 0.3055 0.6195 0.064 Uiso 1 1 calc R . .
N3 N 0.39705(13) 0.7903(4) 0.61160(19) 0.0216(5) Uani 1 1 d . . .
N4 N 0.33849(16) 0.7505(4) 0.5453(2) 0.0259(5) Uani 1 1 d . . .
N5 N 0.2832(2) 0.7080(5) 0.4844(2) 0.0472(7) Uani 1 1 d . . .
N6 N 0.42520(17) 1.2907(4) 0.59087(17) 0.0245(5) Uani 1 1 d . . .
N7 N 0.40681(18) 1.2425(4) 0.5022(2) 0.0301(5) Uani 1 1 d . . .
N8 N 0.3899(3) 1.1942(6) 0.4203(3) 0.0615(10) Uani 1 1 d . . .
O1 O 0.42827(16) 1.3294(3) 0.79443(16) 0.0308(4) Uani 1 1 d . . .
O2 O 0.44364(19) 1.4335(3) 0.95697(17) 0.0367(5) Uani 1 1 d . . .
O3 O 0.58151(12) 0.8353(3) 0.67277(16) 0.0262(4) Uani 1 1 d . . .
O4 O 0.73100(13) 0.9372(3) 0.7014(2) 0.0338(4) Uani 1 1 d . . .
C1 C 0.42415(18) 1.2887(5) 0.8907(2) 0.0228(5) Uani 1 1 d . . .
C2 C 0.3880(2) 1.0536(5) 0.9222(3) 0.0342(7) Uani 1 1 d . . .
H2C H 0.4285 0.9916 0.9758 0.041 Uiso 1 1 calc R . .
H2D H 0.3242 1.0688 0.9499 0.041 Uiso 1 1 calc R . .
C3 C 0.66832(16) 0.7897(4) 0.6934(2) 0.0218(5) Uani 1 1 d . . .
C4 C 0.69225(19) 0.5380(5) 0.7108(3) 0.0326(6) Uani 1 1 d . . .
H4A H 0.7514 0.5009 0.6760 0.039 Uiso 1 1 calc R . .
H4B H 0.7011 0.5105 0.7837 0.039 Uiso 1 1 calc R . .

loop_
_atom_site_aniso_label
_atom_site_aniso_U_11
_atom_site_aniso_U_22
_atom_site_aniso_U_33
_atom_site_aniso_U_23
_atom_site_aniso_U_13
_atom_site_aniso_U_12
Cu1 0.02588(16) 0.01446(14) 0.01855(15) 0.00027(16) -0.00167(13) -0.00326(10)
Cu2 0.02002(14) 0.01442(15) 0.02397(16) -0.00048(17) -0.00266(13) 0.00042(10)
N1 0.0401(13) 0.0191(11) 0.0241(14) 0.0004(9) -0.0042(10) -0.0024(9)
N2 0.0247(12) 0.0218(13) 0.114(4) 0.0136(15) -0.0137(16) 0.0014(10)
N3 0.0196(9) 0.0159(10) 0.0294(13) -0.0059(9) -0.0062(9) 0.0026(7)
N4 0.0267(10) 0.0193(11) 0.0316(13) -0.0034(9) -0.0041(10) 0.0023(9)
N5 0.0441(15) 0.0473(17) 0.0501(18) -0.0080(14) -0.0232(14) 0.0046(13)
N6 0.0342(11) 0.0194(11) 0.0198(12) 0.0004(9) 0.0016(9) -0.0074(9)
N7 0.0402(13) 0.0264(12) 0.0236(12) 0.0010(10) -0.0014(11) -0.0097(10)
N8 0.092(3) 0.062(2) 0.0302(17) -0.0034(15) -0.0117(17) -0.0232(19)
O1 0.0512(12) 0.0199(9) 0.0213(10) 0.0008(8) -0.0028(9) -0.0109(9)
O2 0.0573(15) 0.0250(11) 0.0277(12) -0.0054(8) -0.0105(10) -0.0048(9)
O3 0.0218(8) 0.0185(9) 0.0381(11) -0.0010(8) -0.0080(8) 0.0013(7)
O4 0.0207(8) 0.0266(10) 0.0540(13) -0.0006(10) -0.0053(11) -0.0035(7)
C1 0.0250(11) 0.0215(13) 0.0219(14) -0.0010(10) -0.0042(10) -0.0005(10)
C2 0.0503(19) 0.0269(17) 0.0254(16) -0.0008(12) 0.0004(14) -0.0049(12)
C3 0.0213(10) 0.0226(11) 0.0213(13) -0.0001(11) 0.0005(11) 0.0004(9)
C4 0.0249(13) 0.0262(13) 0.0468(19) -0.0028(14) -0.0085(14) 0.0046(10)

loop_
_atom_type_symbol
_atom_type_description
_atom_type_scat_dispersion_real
_atom_type_scat_dispersion_imag
_atom_type_scat_source
C C 0.0033 0.0016 'International Tables Vol C Tables 4.2.6.8 and 6.1.1.4'
H H 0.0000 0.0000 'International Tables Vol C Tables 4.2.6.8 and 6.1.1.4'
N N 0.0061 0.0033 'International Tables Vol C Tables 4.2.6.8 and 6.1.1.4'
Cu Cu 0.3201 1.2651 'International Tables Vol C Tables 4.2.6.8 and 6.1.1.4'
O O 0.0106 0.0060 'International Tables Vol C Tables 4.2.6.8 and 6.1.1.4'

loop_
_geom_angle_atom_site_label_1
_geom_angle_atom_site_label_2
_geom_angle_atom_site_label_3
_geom_angle
_geom_angle_site_symmetry_1
_geom_angle_site_symmetry_3
_geom_angle_publ_flag
O1 Cu1 N6 84.76(9) . . ?
O1 Cu1 N1 83.89(9) . . ?
N6 Cu1 N1 167.43(10) . . ?
O1 Cu1 N3 166.25(8) . . ?
N6 Cu1 N3 94.19(10) . . ?
N1 Cu1 N3 95.55(10) . . ?
O1 Cu1 O4 104.62(9) . 3_475 ?
N6 Cu1 O4 101.96(10) . 3_475 ?
N1 Cu1 O4 86.14(10) . 3_475 ?
N3 Cu1 O4 89.02(8) . 3_475 ?
O3 Cu2 N2 83.73(10) . . ?
O3 Cu2 N3 86.71(8) . . ?
N2 Cu2 N3 166.70(14) . . ?
O3 Cu2 N6 175.89(9) . 1_545 ?
N2 Cu2 N6 95.46(11) . 1_545 ?
N3 Cu2 N6 93.43(10) . 1_545 ?
O3 Cu2 O2 97.23(8) . 2_674 ?
N2 Cu2 O2 92.24(14) . 2_674 ?
N3 Cu2 O2 98.12(9) . 2_674 ?
N6 Cu2 O2 86.81(8) 1_545 2_674 ?
C2 N1 Cu1 109.57(18) . . ?
C2 N1 H1A 109.8 . . ?
Cu1 N1 H1A 109.8 . . ?
C2 N1 H1B 109.8 . . ?
Cu1 N1 H1B 109.8 . . ?
H1A N1 H1B 108.2 . . ?
C4 N2 Cu2 111.83(19) . . ?
C4 N2 H2A 109.2 . . ?
Cu2 N2 H2A 109.2 . . ?
C4 N2 H2B 109.2 . . ?
Cu2 N2 H2B 109.2 . . ?
H2A N2 H2B 107.9 . . ?
N4 N3 Cu2 117.81(17) . . ?
N4 N3 Cu1 124.85(17) . . ?
Cu2 N3 Cu1 117.29(10) . . ?
N5 N4 N3 178.3(3) . . ?
N7 N6 Cu1 120.81(19) . . ?
N7 N6 Cu2 121.54(19) . 1_565 ?
Cu1 N6 Cu2 116.85(11) . 1_565 ?
N8 N7 N6 178.9(4) . . ?
C1 O1 Cu1 116.10(17) . . ?
C1 O2 Cu2 136.91(18) . 2_675 ?
C3 O3 Cu2 114.85(16) . . ?
C3 O4 Cu1 134.73(16) . 3_575 ?
O2 C1 O1 123.5(3) . . ?
O2 C1 C2 119.7(3) . . ?
O1 C1 C2 116.7(2) . . ?
N1 C2 C1 111.4(3) . . ?
N1 C2 H2C 109.3 . . ?
C1 C2 H2C 109.3 . . ?
N1 C2 H2D 109.3 . . ?
C1 C2 H2D 109.3 . . ?
H2C C2 H2D 108.0 . . ?
O4 C3 O3 124.0(2) . . ?
O4 C3 C4 119.7(2) . . ?
O3 C3 C4 116.3(2) . . ?
N2 C4 C3 110.8(2) . . ?
N2 C4 H4A 109.5 . . ?
C3 C4 H4A 109.5 . . ?
N2 C4 H4B 109.5 . . ?
C3 C4 H4B 109.5 . . ?
H4A C4 H4B 108.1 . . ?

loop_
_geom_bond_atom_site_label_1
_geom_bond_atom_site_label_2
_geom_bond_distance
_geom_bond_site_symmetry_2
_geom_bond_publ_flag
Cu1 O1 1.959(2) . ?
Cu1 N6 1.988(2) . ?
Cu1 N1 1.998(3) . ?
Cu1 N3 2.016(2) . ?
Cu1 O4 2.321(2) 3_475 ?
Cu2 O3 1.9663(19) . ?
Cu2 N2 1.966(3) . ?
Cu2 N3 2.001(2) . ?
Cu2 N6 2.020(2) 1_545 ?
Cu2 O2 2.328(2) 2_674 ?
N1 C2 1.468(4) . ?
N1 H1A 0.9000 . ?
N1 H1B 0.9000 . ?
N2 C4 1.452(4) . ?
N2 H2A 0.9000 . ?
N2 H2B 0.9000 . ?
N3 N4 1.214(3) . ?
N4 N5 1.137(3) . ?
N6 N7 1.216(3) . ?
N6 Cu2 2.020(2) 1_565 ?
N7 N8 1.127(4) . ?
O1 C1 1.277(3) . ?
O2 C1 1.233(3) . ?
O2 Cu2 2.328(2) 2_675 ?
O3 C3 1.276(3) . ?
O4 C3 1.230(3) . ?
O4 Cu1 2.3214(19) 3_575 ?
C1 C2 1.508(4) . ?
C2 H2C 0.9700 . ?
C2 H2D 0.9700 . ?
C3 C4 1.511(4) . ?
C4 H4A 0.9700 . ?
C4 H4B 0.9700 . ?
